data_9011914
loop_
_publ_author_name
'Pobedimskaya, E. A.'
'Belov, N. V.'

_publ_section_title
;
 The crystal structure of epididymite: a new type of infinite
 silicooxygenous chains
;
_journal_name_full 'Doklady Akademii Nauk SSSR'
_journal_page_first 900
_journal_page_last 903
_journal_volume 129
_journal_year 1959
_chemical_formula_sum 'Be2 H2 Na2 O17 Si6'
_chemical_name_mineral Epididymite
_space_group_IT_number 62
_symmetry_space_group_name_Hall '-P 2c 2n'
_symmetry_space_group_name_H-M 'P n a m'
_cell_angle_alpha 90
_cell_angle_beta 90
_cell_angle_gamma 90
_cell_formula_units_Z 4
_cell_length_a 12.66
_cell_length_b 7.34
_cell_length_c 13.48
_cell_volume 1252.621
_database_code_amcsd 0012437
_exptl_crystal_density_diffrn 2.686
_cod_original_formula_sum 'Na2 Be2 Si6 O17 H2'
_cod_database_code 9011914

loop_
_space_group_symop_operation_xyz
x,y,z
x,y,1/2-z
-x,-y,1/2+z
1/2-x,1/2+y,1/2+z
1/2+x,1/2-y,1/2-z
1/2+x,1/2-y,z
1/2-x,1/2+y,-z
-x,-y,-z

loop_
_atom_site_label
_atom_site_fract_x
_atom_site_fract_y
_atom_site_fract_z
_atom_site_type_symbol
_atom_site_attached_hydrogens
Na1 0.19400 0.16700 0.49200 Na 0
Be1 0.02500 0.21000 0.01700 Be 0
Si1 0.16700 0.50000 0.15000 Si 0
Si2 0.33400 0.20700 0.14200 Si 0
Si3 0.15200 0.86000 0.13200 Si 0
O1 0.40000 0.22500 0.05000 O 0
O2 0.11700 0.48300 0.25000 O 0
O3 0.38400 0.13000 0.25000 O 0
O4 0.07500 0.01700 0.07500 O 0
O5 0.11700 0.90000 0.25000 O 0
O6 0.07500 0.41000 0.07500 O 0
O7 0.27800 0.40000 0.15000 O 0
O8 0.20000 0.68400 0.09500 O 0
O9 0.26700 0.01000 0.12500 O 0
O-H10 0.06000 0.23400 0.58000 O 1

loop_
_cod_changelog_entry_id
_cod_changelog_entry_author
_cod_changelog_entry_date
_cod_changelog_entry_text
1
;cod-tools version 3.8.0
Id: cif_guess_AMCSD_atom_types 9574 2023-05-10 09:00:05Z saulius
;
2023-05-10T18:53:38+03:00
;Derived atom types and hydrogen counts
from atom names that follow the AMCSD naming convention
(Wat == water, O-H == hydroxyl).
;

loop_
_cod_related_entry_id
_cod_related_entry_database
_cod_related_entry_code
1 AMCSD 0012437
